data_4316226
loop_
_publ_author_name
'Jonathan Bould'
'Carmen Cunchillos'
'Fernando J. Lahoz'
'Luis A. Oro'
'John D. Kennedy'
'Ram\'on Mac\'ias'

_publ_contact_author_address
;
  Dr. Fernando J. Lahoz
  Departamento de Qu\'imica Inorg\'anica - I.C.M.A.
  Facultad de Ciencias
  Universidad de Zaragoza - C.S.I.C.
  50009 Zaragoza, Spain
;
_publ_contact_author_email lahoz@unizar.es
_publ_contact_author_fax '+34 976 761187'
_publ_contact_author_name 'Dr. Fernando J. Lahoz'
_publ_contact_author_phone '+34 976 761147'
_publ_section_title
;
 New Iridathiaboranes with Reversible Isonido\\leftarrow\\rightarrowNido
 Cluster Flexibility
;
_journal_name_full 'Inorganic Chemistry'
_journal_page_first 7353
_journal_page_last 7361
_journal_paper_doi 10.1021/ic1004769
_journal_volume 49
_journal_year 2010
_chemical_formula_moiety 'C7 H28 B9 Ir O P2 S'
_chemical_formula_sum 'C7 H28 B9 Ir O P2 S'
_chemical_formula_weight 511.78
_chemical_name_systematic
; 
 ? 
;
_space_group_IT_number 14
_symmetry_cell_setting monoclinic
_symmetry_space_group_name_Hall '-P 2yn'
_symmetry_space_group_name_H-M 'P 1 21/n 1'
_atom_sites_solution_hydrogens geom
_atom_sites_solution_primary direct
_atom_sites_solution_secondary difmap
_audit_creation_method SHELXL-97
_cell_angle_alpha 90.00
_cell_angle_beta 98.649(3)
_cell_angle_gamma 90.00
_cell_formula_units_Z 4
_cell_length_a 8.7688(16)
_cell_length_b 16.490(3)
_cell_length_c 13.619(3)
_cell_measurement_reflns_used 4054
_cell_measurement_temperature 100(2)
_cell_measurement_theta_max 28.292
_cell_measurement_theta_min 2.470
_cell_volume 1946.9(7)
_computing_cell_refinement 'SAINT+ v. 6.45 (Bruker AXS, 2003)'
_computing_data_collection 'SMART v. 5.611 (Bruker AXS, 2000)'
_computing_data_reduction 'SAINT+ v. 6.45 (Bruker AXS, 2003)'
_computing_molecular_graphics 'XP program, SHELXTL v6.12, Bruker2000'
_computing_publication_material 'XCIF program, SHELXTLv6.12, BrukerAXS'
_computing_structure_refinement 'SHELXL-97 (Sheldrick, 1997)'
_computing_structure_solution 'SHELXS-97 (Sheldrick, 1990)'
_diffrn_ambient_temperature 100(2)
_diffrn_detector_area_resol_mean 8.26
_diffrn_measured_fraction_theta_full 0.991
_diffrn_measured_fraction_theta_max 0.953
_diffrn_measurement_device_type 'Bruker SMART APEX CCD system'
_diffrn_measurement_method '\w rotations with narrow frames'
_diffrn_radiation_monochromator graphite
_diffrn_radiation_source 'fine-focus sealed tube'
_diffrn_radiation_type MoK\a
_diffrn_radiation_wavelength 0.71073
_diffrn_reflns_av_R_equivalents 0.0371
_diffrn_reflns_av_sigmaI/netI 0.0449
_diffrn_reflns_limit_h_max 10
_diffrn_reflns_limit_h_min -11
_diffrn_reflns_limit_k_max 21
_diffrn_reflns_limit_k_min -20
_diffrn_reflns_limit_l_max 17
_diffrn_reflns_limit_l_min -9
_diffrn_reflns_number 12833
_diffrn_reflns_theta_full 27.50
_diffrn_reflns_theta_max 28.32
_diffrn_reflns_theta_min 1.95
_diffrn_standards_decay_% 'no decay'
_exptl_absorpt_coefficient_mu 7.118
_exptl_absorpt_correction_T_max 0.6548
_exptl_absorpt_correction_T_min 0.2423
_exptl_absorpt_correction_type multi-scan
_exptl_absorpt_process_details
;
 SADABS: Area-Detector Absorption Correction. (1996)  Bruker-AXS 
 within SAINT+ package, v. 6.45.                    
;
_exptl_crystal_colour 'pale yellow'
_exptl_crystal_density_diffrn 1.746
_exptl_crystal_density_method 'not measured'
_exptl_crystal_description prism
_exptl_crystal_F_000 984
_exptl_crystal_size_max 0.28
_exptl_crystal_size_mid 0.17
_exptl_crystal_size_min 0.07
_refine_diff_density_max 2.890
_refine_diff_density_min -1.332
_refine_diff_density_rms 0.195
_refine_ls_extinction_method none
_refine_ls_goodness_of_fit_ref 1.065
_refine_ls_hydrogen_treatment mixed
_refine_ls_matrix_type full
_refine_ls_number_parameters 197
_refine_ls_number_reflns 4625
_refine_ls_number_restraints 11
_refine_ls_restrained_S_all 1.066
_refine_ls_R_factor_all 0.0431
_refine_ls_R_factor_gt 0.0349
_refine_ls_shift/su_max 0.001
_refine_ls_shift/su_mean 0.000
_refine_ls_structure_factor_coef Fsqd
_refine_ls_weighting_details 'calc w=1/[\s^2^(Fo^2^)+(0.0443P)^2^+1.1358P] where P=(Fo^2^+2Fc^2^)/3'
_refine_ls_weighting_scheme calc
_refine_ls_wR_factor_gt 0.0816
_refine_ls_wR_factor_ref 0.0850
_reflns_number_gt 3964
_reflns_number_total 4625
_reflns_threshold_expression >2sigma(I)
_cod_data_source_file ic1004769_si_002_2.cif
_cod_data_source_block compound_4
_cod_depositor_comments
;
The following automatic conversions were performed:

'_symmetry_cell_setting' value 'Monoclinic' changed to 'monoclinic'
according to the built-in table from CIF Core dictionary named
'cif_core.dic' version 2.4.1 from 2010-06-29.

Automatic conversion script
Id: cif_fix_values 1646 2011-03-28 12:23:43Z adriana 
;
_cod_original_cell_volume 1946.8(6)
_cod_original_sg_symbol_H-M 'P 21/n'
_cod_database_code 4316226

loop_
_symmetry_equiv_pos_as_xyz
'x, y, z'
'-x+1/2, y+1/2, -z+1/2'
'-x, -y, -z'
'x-1/2, -y-1/2, z-1/2'

loop_
_atom_site_label
_atom_site_type_symbol
_atom_site_fract_x
_atom_site_fract_y
_atom_site_fract_z
_atom_site_U_iso_or_equiv
_atom_site_adp_type
_atom_site_occupancy
_atom_site_symmetry_multiplicity
_atom_site_calc_flag
_atom_site_refinement_flags
_atom_site_disorder_assembly
_atom_site_disorder_group
H910 H 0.848(7) 0.0910(17) 0.228(3) 0.024(18) Uiso 0.843(6) 1 d PD . .
Ir Ir 0.985031(19) 0.164683(11) 0.374666(13) 0.01276(7) Uani 1 1 d . . .
S7A S 1.0310(2) 0.02140(10) 0.36617(12) 0.0158(5) Uani 0.843(6) 1 d PD . .
B9A B 0.9038(18) 0.1611(9) 0.2082(12) 0.023(5) Uiso 0.843(6) 1 d PD . .
H9A H 0.7913 0.1945 0.1969 0.027 Uiso 0.843(6) 1 d PR . .
B5 B 1.0366(6) 0.1245(4) 0.1317(4) 0.0210(12) Uani 1 1 d D . .
H5 H 1.0377 0.1542 0.0579 0.025 Uiso 1 1 d R . .
B6 B 1.1118(7) 0.1776(4) 0.2436(4) 0.0185(12) Uani 1 1 d D . .
H6 H 1.1625 0.2398 0.2412 0.022 Uiso 1 1 d R . .
B10 B 0.8855(7) 0.0562(3) 0.1502(4) 0.0179(12) Uani 1 1 d D . .
H10 H 0.7640 0.0410 0.1173 0.021 Uiso 1 1 d R . .
S7B S 0.8850(19) 0.1628(9) 0.2031(12) 0.015(5) Uiso 0.157(6) 1 d PD . .
B9B B 1.052(4) 0.030(2) 0.358(2) 0.023(5) Uiso 0.157(6) 1 d PD . .
H9B H 1.0115 -0.0012 0.4224 0.027 Uiso 0.157(6) 1 calc PR . .
B3 B 1.1729(7) 0.0025(4) 0.2688(4) 0.0236(13) Uani 1 1 d D . .
H3 H 1.2624 -0.0460 0.2854 0.028 Uiso 1 1 d R . .
B2 B 1.1968(6) 0.1036(4) 0.3322(4) 0.0215(13) Uani 1 1 d D . .
H2 H 1.3008 0.1186 0.3877 0.026 Uiso 1 1 d R . .
B11 B 0.9693(7) -0.0205(4) 0.2356(4) 0.0222(13) Uani 1 1 d D . .
H11 H 0.8883 -0.0723 0.2413 0.027 Uiso 1 1 d R . .
B4 B 1.0728(7) 0.0204(4) 0.1487(4) 0.0206(12) Uani 1 1 d . . .
H4 H 1.0961 -0.0183 0.0850 0.025 Uiso 1 1 d R . .
B1 B 1.2106(7) 0.0920(4) 0.2065(5) 0.0221(13) Uani 1 1 d . . .
H1 H 1.3264 0.0997 0.1824 0.027 Uiso 1 1 d R . .
C1 C 1.0775(7) 0.1644(3) 0.5108(4) 0.0238(12) Uani 1 1 d . . .
O1 O 1.1356(6) 0.1635(3) 0.5907(3) 0.0452(13) Uani 1 1 d . . .
P1 P 1.00624(15) 0.30437(8) 0.38214(10) 0.0182(3) Uani 1 1 d . . .
P2 P 0.72794(16) 0.15450(8) 0.40147(11) 0.0198(3) Uani 1 1 d . . .
C2 C 0.9146(8) 0.3537(3) 0.4781(5) 0.0310(14) Uani 1 1 d . . .
H2A H 0.8025 0.3536 0.4582 0.047 Uiso 1 1 calc R . .
H2B H 0.9515 0.4097 0.4867 0.047 Uiso 1 1 calc R . .
H2C H 0.9407 0.3242 0.5408 0.047 Uiso 1 1 calc R . .
C3 C 0.9333(6) 0.3625(3) 0.2730(4) 0.0236(12) Uani 1 1 d . . .
H3A H 0.8219 0.3538 0.2562 0.035 Uiso 1 1 calc R . .
H3B H 0.9845 0.3450 0.2175 0.035 Uiso 1 1 calc R . .
H3C H 0.9538 0.4202 0.2862 0.035 Uiso 1 1 calc R . .
C4 C 1.2040(7) 0.3368(3) 0.4125(4) 0.0281(13) Uani 1 1 d . . .
H4A H 1.2078 0.3961 0.4173 0.042 Uiso 1 1 calc R . .
H4B H 1.2623 0.3189 0.3604 0.042 Uiso 1 1 calc R . .
H4C H 1.2494 0.3131 0.4762 0.042 Uiso 1 1 calc R . .
C5 C 0.5883(6) 0.2207(3) 0.3299(5) 0.0278(13) Uani 1 1 d . . .
H5A H 0.5907 0.2124 0.2589 0.042 Uiso 1 1 calc R . .
H5B H 0.6136 0.2773 0.3473 0.042 Uiso 1 1 calc R . .
H5C H 0.4849 0.2082 0.3448 0.042 Uiso 1 1 calc R . .
C6 C 0.6935(8) 0.1707(3) 0.5277(5) 0.0329(14) Uani 1 1 d . . .
H6A H 0.7283 0.2252 0.5494 0.049 Uiso 1 1 calc R . .
H6B H 0.7505 0.1302 0.5714 0.049 Uiso 1 1 calc R . .
H6C H 0.5829 0.1655 0.5306 0.049 Uiso 1 1 calc R . .
C7 C 0.6504(6) 0.0537(4) 0.3766(5) 0.0343(15) Uani 1 1 d . . .
H7A H 0.7150 0.0143 0.4176 0.051 Uiso 1 1 calc R . .
H7B H 0.6491 0.0407 0.3062 0.051 Uiso 1 1 calc R . .
H7C H 0.5450 0.0515 0.3923 0.051 Uiso 1 1 calc R . .

loop_
_atom_site_aniso_label
_atom_site_aniso_U_11
_atom_site_aniso_U_22
_atom_site_aniso_U_33
_atom_site_aniso_U_23
_atom_site_aniso_U_13
_atom_site_aniso_U_12
Ir 0.01136(10) 0.01558(11) 0.01096(11) 0.00059(7) 0.00041(7) -0.00097(7)
S7A 0.0158(8) 0.0173(8) 0.0149(8) 0.0017(6) 0.0049(5) 0.0026(5)
B5 0.017(3) 0.028(3) 0.019(3) 0.003(2) 0.004(2) 0.003(2)
B6 0.018(3) 0.025(3) 0.011(3) 0.003(2) 0.000(2) -0.004(2)
B10 0.020(3) 0.019(3) 0.014(3) -0.001(2) 0.002(2) 0.004(2)
B3 0.029(3) 0.026(3) 0.017(3) 0.003(3) 0.007(2) 0.007(3)
B2 0.013(3) 0.038(4) 0.014(3) 0.002(3) 0.005(2) -0.001(2)
B11 0.031(3) 0.020(3) 0.016(3) -0.002(2) 0.005(2) 0.002(2)
B4 0.025(3) 0.024(3) 0.014(3) 0.000(2) 0.006(2) 0.010(2)
B1 0.013(3) 0.036(4) 0.017(3) 0.006(2) 0.003(2) 0.007(2)
C1 0.031(3) 0.020(3) 0.018(3) 0.002(2) -0.004(2) -0.005(2)
O1 0.062(3) 0.044(3) 0.022(2) 0.0091(19) -0.016(2) -0.025(2)
P1 0.0207(7) 0.0182(7) 0.0151(7) -0.0004(5) 0.0006(5) -0.0034(5)
P2 0.0170(7) 0.0191(7) 0.0254(8) -0.0004(5) 0.0095(5) -0.0005(5)
C2 0.049(4) 0.018(3) 0.028(3) -0.011(2) 0.012(3) -0.002(2)
C3 0.029(3) 0.018(3) 0.023(3) 0.004(2) 0.001(2) 0.000(2)
C4 0.034(3) 0.030(3) 0.019(3) 0.002(2) 0.000(2) -0.013(2)
C5 0.017(3) 0.028(3) 0.039(4) -0.001(3) 0.006(2) 0.000(2)
C6 0.044(4) 0.028(3) 0.033(4) 0.006(2) 0.028(3) 0.007(3)
C7 0.016(3) 0.028(3) 0.062(5) -0.005(3) 0.016(3) 0.001(2)

loop_
_atom_type_symbol
_atom_type_description
_atom_type_scat_dispersion_real
_atom_type_scat_dispersion_imag
_atom_type_scat_source
C C 0.0033 0.0016 'International Tables Vol C Tables 4.2.6.8 and 6.1.1.4'
H H 0.0000 0.0000 'International Tables Vol C Tables 4.2.6.8 and 6.1.1.4'
B B 0.0013 0.0007 'International Tables Vol C Tables 4.2.6.8 and 6.1.1.4'
O O 0.0106 0.0060 'International Tables Vol C Tables 4.2.6.8 and 6.1.1.4'
P P 0.1023 0.0942 'International Tables Vol C Tables 4.2.6.8 and 6.1.1.4'
S S 0.1246 0.1234 'International Tables Vol C Tables 4.2.6.8 and 6.1.1.4'
Ir Ir -1.4442 7.9887 'International Tables Vol C Tables 4.2.6.8 and 6.1.1.4'

loop_
_geom_angle_atom_site_label_1
_geom_angle_atom_site_label_2
_geom_angle_atom_site_label_3
_geom_angle
_geom_angle_site_symmetry_1
_geom_angle_site_symmetry_3
_geom_angle_publ_flag
C1 Ir B9B 91.0(7) . . ?
C1 Ir B6 125.6(2) . . ?
B9B Ir B6 81.4(6) . . ?
C1 Ir B2 90.1(2) . . ?
B9B Ir B2 47.1(6) . . ?
B6 Ir B2 46.9(2) . . ?
C1 Ir B9A 173.0(4) . . ?
B9B Ir B9A 85.5(10) . . ?
B6 Ir B9A 47.9(4) . . ?
B2 Ir B9A 83.1(4) . . ?
C1 Ir P1 86.58(15) . . ?
B9B Ir P1 160.0(6) . . ?
B6 Ir P1 83.92(15) . . ?
B2 Ir P1 113.01(16) . . ?
B9A Ir P1 94.6(4) . . ?
C1 Ir P2 97.27(19) . . ?
B9B Ir P2 102.1(6) . . ?
B6 Ir P2 137.05(14) . . ?
B2 Ir P2 148.62(16) . . ?
B9A Ir P2 89.4(4) . . ?
P1 Ir P2 97.90(5) . . ?
C1 Ir S7B 176.5(4) . . ?
B9B Ir S7B 87.2(6) . . ?
B6 Ir S7B 51.2(4) . . ?
B2 Ir S7B 86.5(4) . . ?
B9A Ir S7B 3.5(7) . . ?
P1 Ir S7B 94.1(4) . . ?
P2 Ir S7B 86.0(4) . . ?
C1 Ir S7A 89.67(16) . . ?
B9B Ir S7A 6.2(6) . . ?
B6 Ir S7A 87.06(16) . . ?
B2 Ir S7A 53.13(16) . . ?
B9A Ir S7A 87.5(4) . . ?
P1 Ir S7A 165.68(6) . . ?
P2 Ir S7A 96.28(5) . . ?
S7B Ir S7A 88.8(4) . . ?
B11 S7A B3 55.7(3) . . ?
B11 S7A B2 97.9(3) . . ?
B3 S7A B2 54.8(2) . . ?
B11 S7A Ir 112.03(19) . . ?
B3 S7A Ir 108.4(2) . . ?
B2 S7A Ir 60.01(18) . . ?
B5 B9A B6 59.5(6) . . ?
B5 B9A B10 58.0(5) . . ?
B6 B9A B10 105.3(8) . . ?
B5 B9A Ir 117.3(8) . . ?
B6 B9A Ir 65.4(5) . . ?
B10 B9A Ir 115.6(7) . . ?
B5 B9A H910 97.1(17) . . ?
B6 B9A H910 118(3) . . ?
B10 B9A H910 42.9(10) . . ?
Ir B9A H910 83(2) . . ?
B5 B9A H9A 136.6 . . ?
B6 B9A H9A 141.6 . . ?
B10 B9A H9A 111.9 . . ?
Ir B9A H9A 105.2 . . ?
H910 B9A H9A 96.4 . . ?
B4 B5 B9A 112.1(6) . . ?
B4 B5 B6 109.2(4) . . ?
B9A B5 B6 61.8(6) . . ?
B4 B5 B1 60.6(3) . . ?
B9A B5 B1 110.2(6) . . ?
B6 B5 B1 59.3(3) . . ?
B4 B5 B10 59.2(3) . . ?
B9A B5 B10 64.3(6) . . ?
B6 B5 B10 111.9(4) . . ?
B1 B5 B10 108.6(4) . . ?
B4 B5 S7B 112.9(6) . . ?
B6 B5 S7B 66.0(6) . . ?
B1 B5 S7B 114.7(6) . . ?
B10 B5 S7B 62.5(5) . . ?
B4 B5 H5 121.4 . . ?
B9A B5 H5 118.1 . . ?
B6 B5 H5 119.8 . . ?
B1 B5 H5 121.5 . . ?
B10 B5 H5 120.6 . . ?
S7B B5 H5 114.9 . . ?
B1 B6 B5 60.1(3) . . ?
B1 B6 B2 58.5(3) . . ?
B5 B6 B2 107.5(4) . . ?
B1 B6 B9A 108.4(6) . . ?
B5 B6 B9A 58.7(6) . . ?
B2 B6 B9A 111.8(6) . . ?
B1 B6 S7B 109.4(6) . . ?
B5 B6 S7B 58.8(5) . . ?
B2 B6 S7B 113.4(5) . . ?
B1 B6 Ir 118.2(4) . . ?
B5 B6 Ir 117.7(3) . . ?
B2 B6 Ir 66.9(3) . . ?
B9A B6 Ir 66.7(6) . . ?
S7B B6 Ir 67.5(5) . . ?
B1 B6 H6 120.6 . . ?
B5 B6 H6 121.2 . . ?
B2 B6 H6 121.0 . . ?
B9A B6 H6 120.7 . . ?
S7B B6 H6 119.1 . . ?
Ir B6 H6 110.8 . . ?
B4 B10 B5 59.5(3) . . ?
B4 B10 B11 58.5(3) . . ?
B5 B10 B11 107.2(4) . . ?
B4 B10 B9A 107.0(6) . . ?
B5 B10 B9A 57.7(6) . . ?
B11 B10 B9A 111.8(6) . . ?
B4 B10 S7B 111.9(6) . . ?
B5 B10 S7B 60.9(6) . . ?
B11 B10 S7B 115.5(6) . . ?
B4 B10 H910 121(3) . . ?
B5 B10 H910 97.2(15) . . ?
B11 B10 H910 85(2) . . ?
B9A B10 H910 43.2(10) . . ?
B4 B10 H10 139.3 . . ?
B5 B10 H10 140.0 . . ?
B11 B10 H10 111.9 . . ?
B9A B10 H10 112.7 . . ?
S7B B10 H10 107.6 . . ?
H910 B10 H10 94.7 . . ?
B5 S7B B10 56.5(5) . . ?
B5 S7B B6 55.2(5) . . ?
B10 S7B B6 99.2(7) . . ?
B5 S7B Ir 109.3(7) . . ?
B10 S7B Ir 111.4(7) . . ?
B6 S7B Ir 61.3(5) . . ?
B5 S7B H910 93.3(18) . . ?
B6 S7B H910 109(3) . . ?
Ir S7B H910 80(2) . . ?
B5 S7B H9A 142.9 . . ?
B10 S7B H9A 121.1 . . ?
B6 S7B H9A 139.1 . . ?
Ir S7B H9A 105.3 . . ?
H910 S7B H9A 105.8 . . ?
B2 B9B B3 62.4(8) . . ?
B2 B9B Ir 64.7(10) . . ?
B3 B9B Ir 119.5(14) . . ?
B2 B9B B11 108.0(13) . . ?
B3 B9B B11 59.0(8) . . ?
Ir B9B B11 115.8(17) . . ?
B2 B9B H9B 139.4 . . ?
B3 B9B H9B 135.5 . . ?
Ir B9B H9B 103.9 . . ?
B11 B9B H9B 111.7 . . ?
B4 B3 B1 61.0(3) . . ?
B4 B3 B11 57.9(3) . . ?
B1 B3 B11 107.7(4) . . ?
B4 B3 B2 106.5(4) . . ?
B1 B3 B2 57.3(3) . . ?
B11 B3 B2 109.8(4) . . ?
B4 B3 S7A 108.7(4) . . ?
B1 B3 S7A 112.0(4) . . ?
B11 B3 S7A 60.3(3) . . ?
B2 B3 S7A 65.7(3) . . ?
B4 B3 B9B 108.9(12) . . ?
B1 B3 B9B 107.0(11) . . ?
B11 B3 B9B 63.7(9) . . ?
B2 B3 B9B 60.1(8) . . ?
B4 B3 H3 123.0 . . ?
B1 B3 H3 121.4 . . ?
B11 B3 H3 122.3 . . ?
B2 B3 H3 121.1 . . ?
S7A B3 H3 118.0 . . ?
B9B B3 H3 120.8 . . ?
B1 B2 B6 60.0(3) . . ?
B1 B2 B9B 105.3(8) . . ?
B6 B2 B9B 110.5(12) . . ?
B1 B2 B3 58.0(3) . . ?
B6 B2 B3 106.8(4) . . ?
B9B B2 B3 57.4(8) . . ?
B1 B2 S7A 107.4(4) . . ?
B6 B2 S7A 110.9(3) . . ?
B3 B2 S7A 59.4(3) . . ?
B1 B2 Ir 118.7(3) . . ?
B6 B2 Ir 66.2(3) . . ?
B9B B2 Ir 68.2(11) . . ?
B3 B2 Ir 118.3(3) . . ?
S7A B2 Ir 66.86(17) . . ?
B1 B2 H2 121.1 . . ?
B6 B2 H2 121.1 . . ?
B9B B2 H2 122.4 . . ?
B3 B2 H2 122.0 . . ?
S7A B2 H2 121.1 . . ?
Ir B2 H2 110.2 . . ?
B4 B11 B10 59.3(3) . . ?
B4 B11 B3 59.5(3) . . ?
B10 B11 B3 107.7(4) . . ?
B4 B11 S7A 113.0(4) . . ?
B10 B11 S7A 112.2(3) . . ?
B3 B11 S7A 64.0(3) . . ?
B4 B11 B9B 105.0(8) . . ?
B10 B11 B9B 108.9(12) . . ?
B3 B11 B9B 57.3(8) . . ?
B4 B11 H11 138.3 . . ?
B10 B11 H11 112.3 . . ?
B3 B11 H11 138.8 . . ?
S7A B11 H11 107.8 . . ?
B9B B11 H11 115.6 . . ?
B11 B4 B10 62.2(3) . . ?
B11 B4 B5 111.6(4) . . ?
B10 B4 B5 61.3(3) . . ?
B11 B4 B3 62.6(3) . . ?
B10 B4 B3 112.6(4) . . ?
B5 B4 B3 109.9(4) . . ?
B11 B4 B1 110.2(4) . . ?
B10 B4 B1 110.2(4) . . ?
B5 B4 B1 60.5(3) . . ?
B3 B4 B1 59.4(3) . . ?
B11 B4 H4 118.8 . . ?
B10 B4 H4 118.9 . . ?
B5 B4 H4 120.4 . . ?
B3 B4 H4 120.0 . . ?
B1 B4 H4 121.9 . . ?
B2 B1 B3 64.7(4) . . ?
B2 B1 B6 61.5(3) . . ?
B3 B1 B6 113.4(4) . . ?
B2 B1 B5 110.3(4) . . ?
B3 B1 B5 108.8(4) . . ?
B6 B1 B5 60.7(3) . . ?
B2 B1 B4 111.3(4) . . ?
B3 B1 B4 59.6(3) . . ?
B6 B1 B4 109.0(4) . . ?
B5 B1 B4 58.9(3) . . ?
B2 B1 H1 118.3 . . ?
B3 B1 H1 118.7 . . ?
B6 B1 H1 119.8 . . ?
B5 B1 H1 122.2 . . ?
B4 B1 H1 121.9 . . ?
O1 C1 Ir 178.2(6) . . ?
C3 P1 C4 103.9(3) . . ?
C3 P1 C2 102.3(3) . . ?
C4 P1 C2 102.5(3) . . ?
C3 P1 Ir 118.50(19) . . ?
C4 P1 Ir 111.97(19) . . ?
C2 P1 Ir 115.8(2) . . ?
C7 P2 C6 101.7(3) . . ?
C7 P2 C5 104.4(3) . . ?
C6 P2 C5 103.1(3) . . ?
C7 P2 Ir 112.34(19) . . ?
C6 P2 Ir 116.1(2) . . ?
C5 P2 Ir 117.5(2) . . ?
P1 C2 H2A 109.5 . . ?
P1 C2 H2B 109.5 . . ?
H2A C2 H2B 109.5 . . ?
P1 C2 H2C 109.5 . . ?
H2A C2 H2C 109.5 . . ?
H2B C2 H2C 109.5 . . ?
P1 C3 H3A 109.5 . . ?
P1 C3 H3B 109.5 . . ?
H3A C3 H3B 109.5 . . ?
P1 C3 H3C 109.5 . . ?
H3A C3 H3C 109.5 . . ?
H3B C3 H3C 109.5 . . ?
P1 C4 H4A 109.5 . . ?
P1 C4 H4B 109.5 . . ?
H4A C4 H4B 109.5 . . ?
P1 C4 H4C 109.5 . . ?
H4A C4 H4C 109.5 . . ?
H4B C4 H4C 109.5 . . ?
P2 C5 H5A 109.5 . . ?
P2 C5 H5B 109.5 . . ?
H5A C5 H5B 109.5 . . ?
P2 C5 H5C 109.5 . . ?
H5A C5 H5C 109.5 . . ?
H5B C5 H5C 109.5 . . ?
P2 C6 H6A 109.5 . . ?
P2 C6 H6B 109.5 . . ?
H6A C6 H6B 109.5 . . ?
P2 C6 H6C 109.5 . . ?
H6A C6 H6C 109.5 . . ?
H6B C6 H6C 109.5 . . ?
P2 C7 H7A 109.5 . . ?
P2 C7 H7B 109.5 . . ?
H7A C7 H7B 109.5 . . ?
P2 C7 H7C 109.5 . . ?
H7A C7 H7C 109.5 . . ?
H7B C7 H7C 109.5 . . ?

loop_
_geom_bond_atom_site_label_1
_geom_bond_atom_site_label_2
_geom_bond_distance
_geom_bond_site_symmetry_2
_geom_bond_publ_flag
Ir C1 1.909(5) . ?
Ir B9B 2.33(3) . ?
Ir B6 2.250(6) . ?
Ir B2 2.263(6) . ?
Ir B9A 2.273(16) . ?
Ir P1 2.3119(15) . ?
Ir P2 2.3433(14) . ?
Ir S7B 2.369(17) . ?
Ir S7A 2.4025(18) . ?
S7A B11 1.909(6) . ?
S7A B3 1.975(6) . ?
S7A B2 2.090(6) . ?
B9A B5 1.781(17) . ?
B9A B6 1.835(17) . ?
B9A B10 1.898(16) . ?
B9A H910 1.30(2) . ?
B9A H9A 1.1200 . ?
B5 B4 1.755(9) . ?
B5 B6 1.796(8) . ?
B5 B1 1.785(8) . ?
B5 B10 1.786(8) . ?
B5 S7B 1.871(18) . ?
B5 H5 1.1200 . ?
B6 B1 1.770(9) . ?
B6 B2 1.797(8) . ?
B6 S7B 1.997(18) . ?
B6 H6 1.1200 . ?
B10 B4 1.748(8) . ?
B10 B11 1.799(8) . ?
B10 S7B 1.900(16) . ?
B10 H910 1.29(2) . ?
B10 H10 1.1200 . ?
S7B H910 1.29(3) . ?
S7B H9A 0.9670 . ?
B9B B2 1.83(2) . ?
B9B B3 1.78(2) . ?
B9B B11 1.90(2) . ?
B9B H9B 1.1200 . ?
B3 B4 1.761(8) . ?
B3 B1 1.758(9) . ?
B3 B11 1.815(8) . ?
B3 B2 1.875(8) . ?
B3 H3 1.1200 . ?
B2 B1 1.745(8) . ?
B2 H2 1.1200 . ?
B11 B4 1.733(9) . ?
B11 H11 1.1200 . ?
B4 B1 1.785(9) . ?
B4 H4 1.1200 . ?
B1 H1 1.1200 . ?
C1 O1 1.129(7) . ?
P1 C3 1.802(5) . ?
P1 C4 1.802(6) . ?
P1 C2 1.825(6) . ?
P2 C7 1.809(6) . ?
P2 C6 1.809(6) . ?
P2 C5 1.812(6) . ?
C2 H2A 0.9800 . ?
C2 H2B 0.9800 . ?
C2 H2C 0.9800 . ?
C3 H3A 0.9800 . ?
C3 H3B 0.9800 . ?
C3 H3C 0.9800 . ?
C4 H4A 0.9800 . ?
C4 H4B 0.9800 . ?
C4 H4C 0.9800 . ?
C5 H5A 0.9800 . ?
C5 H5B 0.9800 . ?
C5 H5C 0.9800 . ?
C6 H6A 0.9800 . ?
C6 H6B 0.9800 . ?
C6 H6C 0.9800 . ?
C7 H7A 0.9800 . ?
C7 H7B 0.9800 . ?
C7 H7C 0.9800 . ?
